data_4329640
loop_
_publ_author_name
'Guoqi Zhang'
'Brian L. Scott'
'Ruilian Wu'
'L. A. Pete Silks'
'Susan K. Hanson'

_publ_section_title
;
 Aerobic Oxidation Reactions Catalyzed by Vanadium Complexes of
 Bis(Phenolate) Ligands
;
_journal_name_full 'Inorganic Chemistry'
_journal_page_first 7354
_journal_page_last 7361
_journal_paper_doi 10.1021/ic3007525
_journal_volume 51
_journal_year 2012
_chemical_formula_sum 'C52 H76 N4 O8 V2'
_chemical_formula_weight 987.05
_chemical_name_systematic
; 
 ? 
;
_space_group_IT_number 2
_symmetry_cell_setting triclinic
_symmetry_space_group_name_Hall '-P 1'
_symmetry_space_group_name_H-M 'P -1'
_atom_sites_solution_hydrogens geom
_atom_sites_solution_primary direct
_atom_sites_solution_secondary difmap
_audit_creation_method SHELXL-97
_cell_angle_alpha 98.926(3)
_cell_angle_beta 110.301(2)
_cell_angle_gamma 96.924(3)
_cell_formula_units_Z 1
_cell_length_a 10.437(2)
_cell_length_b 10.557(2)
_cell_length_c 12.651(3)
_cell_measurement_temperature 120(1)
_cell_volume 1268.4(5)
_computing_cell_refinement 'SAINT+, v. 7.06 (Bruker AXS, 2001)'
_computing_data_collection 'APEX II, v. 1.08 (Bruker AXS, 2003)'
_computing_data_reduction 'SAINT+, v. 7.06 (Bruker AXS, 2001)'
_computing_molecular_graphics 'SHELXTL, v. 6.10, (Bruker AXS, 2000)'
_computing_publication_material 'SHELXTL, v. 6.10, (Bruker AXS, 2000)'
_computing_structure_refinement 'SHELXL-97 (Sheldrick, 1997)'
_computing_structure_solution 'SHELXS-97 (Sheldrick, 1990)'
_diffrn_ambient_temperature 120(1)
_diffrn_measured_fraction_theta_full 0.994
_diffrn_measured_fraction_theta_max 0.992
_diffrn_measurement_device_type 'Bruker D8 with APEXII CCD'
_diffrn_measurement_method '\w scans'
_diffrn_radiation_monochromator graphite
_diffrn_radiation_source 'fine-focus sealed tube'
_diffrn_radiation_type MoK\a
_diffrn_radiation_wavelength 0.71073
_diffrn_reflns_av_R_equivalents 0.0491
_diffrn_reflns_av_sigmaI/netI 0.0659
_diffrn_reflns_limit_h_max 12
_diffrn_reflns_limit_h_min -12
_diffrn_reflns_limit_k_max 12
_diffrn_reflns_limit_k_min -12
_diffrn_reflns_limit_l_max 15
_diffrn_reflns_limit_l_min -15
_diffrn_reflns_number 12067
_diffrn_reflns_theta_full 25.00
_diffrn_reflns_theta_max 25.22
_diffrn_reflns_theta_min 1.99
_diffrn_standards_decay_% 0
_diffrn_standards_interval_count 0
_diffrn_standards_interval_time 0
_diffrn_standards_number 0
_exptl_absorpt_coefficient_mu 0.424
_exptl_absorpt_correction_T_max 0.9588
_exptl_absorpt_correction_T_min 0.9588
_exptl_absorpt_correction_type multi-scan
_exptl_absorpt_process_details 'SADABS 2.03 (Sheldrick, 2001)'
_exptl_crystal_colour purple
_exptl_crystal_density_diffrn 1.292
_exptl_crystal_description block
_exptl_crystal_F_000 526
_exptl_crystal_size_max 0.10
_exptl_crystal_size_mid 0.10
_exptl_crystal_size_min 0.10
_refine_diff_density_max 0.617
_refine_diff_density_min -0.400
_refine_diff_density_rms 0.070
_refine_ls_extinction_method none
_refine_ls_goodness_of_fit_ref 1.102
_refine_ls_hydrogen_treatment mixed
_refine_ls_matrix_type full
_refine_ls_number_parameters 309
_refine_ls_number_reflns 4561
_refine_ls_number_restraints 0
_refine_ls_restrained_S_all 1.102
_refine_ls_R_factor_all 0.0771
_refine_ls_R_factor_gt 0.0503
_refine_ls_shift/su_max 0.003
_refine_ls_shift/su_mean 0.000
_refine_ls_structure_factor_coef Fsqd
_refine_ls_weighting_details 'calc w=1/[\s^2^(Fo^2^)+(0.0649P)^2^+0.0000P] where P=(Fo^2^+2Fc^2^)/3'
_refine_ls_weighting_scheme calc
_refine_ls_wR_factor_gt 0.1210
_refine_ls_wR_factor_ref 0.1352
_reflns_number_gt 3337
_reflns_number_total 4561
_reflns_threshold_expression >2sigma(I)
_cod_data_source_file ic3007525_si_002_2.cif
_cod_data_source_block apx857
_cod_original_cell_volume 1268.6(5)
_cod_database_code 4329640

loop_
_symmetry_equiv_pos_as_xyz
'x, y, z'
'-x, -y, -z'

loop_
_atom_site_label
_atom_site_type_symbol
_atom_site_fract_x
_atom_site_fract_y
_atom_site_fract_z
_atom_site_U_iso_or_equiv
_atom_site_adp_type
_atom_site_occupancy
_atom_site_symmetry_multiplicity
_atom_site_calc_flag
_atom_site_refinement_flags
V1 V 0.50747(5) 0.65694(5) 0.52360(4) 0.02072(18) Uani 1 1 d .
N1 N 0.6288(2) 0.7868(2) 0.4621(2) 0.0196(6) Uani 1 1 d .
N2 N 0.0680(3) 0.8473(3) 0.4879(3) 0.0456(8) Uani 1 1 d .
O1 O 0.4301(2) 0.76665(19) 0.56272(17) 0.0256(5) Uani 1 1 d .
O2 O 0.6745(2) 0.67044(19) 0.65648(16) 0.0223(5) Uani 1 1 d .
O3 O 0.5644(2) 0.50196(19) 0.43042(16) 0.0205(5) Uani 1 1 d .
O4 O 0.3338(2) 0.5912(2) 0.36202(17) 0.0240(5) Uani 1 1 d .
C1 C 0.7826(3) 0.7703(3) 0.7114(2) 0.0224(7) Uani 1 1 d .
C2 C 0.8809(3) 0.7611(3) 0.8162(2) 0.0235(7) Uani 1 1 d .
H2 H 0.8663 0.6886 0.8469 0.028 Uiso 1 1 calc R
C3 C 1.0001(3) 0.8557(3) 0.8767(2) 0.0246(7) Uani 1 1 d .
C4 C 1.0222(3) 0.9645(3) 0.8294(3) 0.0259(7) Uani 1 1 d .
C5 C 0.9230(3) 0.9736(3) 0.7264(3) 0.0249(7) Uani 1 1 d .
H5 H 0.9375 1.0461 0.6957 0.030 Uiso 1 1 calc R
C6 C 0.8024(3) 0.8802(3) 0.6660(3) 0.0218(7) Uani 1 1 d .
C8 C 1.1040(3) 0.8381(3) 0.9872(3) 0.0322(8) Uani 1 1 d .
H8A H 1.0692 0.7609 1.0076 0.048 Uiso 1 1 calc R
H8B H 1.1194 0.9126 1.0473 0.048 Uiso 1 1 calc R
H8C H 1.1901 0.8295 0.9776 0.048 Uiso 1 1 calc R
C9 C 1.1516(3) 1.0679(3) 0.8901(3) 0.0351(8) Uani 1 1 d .
H9A H 1.1496 1.1350 0.8466 0.053 Uiso 1 1 calc R
H9B H 1.2321 1.0293 0.8966 0.053 Uiso 1 1 calc R
H9C H 1.1557 1.1051 0.9656 0.053 Uiso 1 1 calc R
C7 C 0.6993(3) 0.9046(3) 0.5573(2) 0.0242(7) Uani 1 1 d .
H7A H 0.6286 0.9437 0.5764 0.029 Uiso 1 1 calc R
H7B H 0.7471 0.9678 0.5289 0.029 Uiso 1 1 calc R
C10 C 0.5315(3) 0.8270(3) 0.3597(2) 0.0231(7) Uani 1 1 d .
H10A H 0.4604 0.8613 0.3820 0.028 Uiso 1 1 calc R
H10B H 0.4854 0.7490 0.2999 0.028 Uiso 1 1 calc R
C11 C 0.5913(3) 0.9263(3) 0.3070(3) 0.0297(8) Uani 1 1 d .
H11A H 0.6585 0.8920 0.2791 0.036 Uiso 1 1 calc R
H11B H 0.6390 1.0053 0.3652 0.036 Uiso 1 1 calc R
C12 C 0.4762(3) 0.9580(3) 0.2077(3) 0.0314(8) Uani 1 1 d .
H12A H 0.4219 0.8785 0.1548 0.047 Uiso 1 1 calc R
H12B H 0.5166 1.0119 0.1685 0.047 Uiso 1 1 calc R
H12C H 0.4175 1.0037 0.2372 0.047 Uiso 1 1 calc R
C13 C 0.7385(3) 0.7266(3) 0.4333(2) 0.0203(7) Uani 1 1 d .
H13A H 0.7977 0.7930 0.4172 0.024 Uiso 1 1 calc R
H13B H 0.7959 0.6977 0.5002 0.024 Uiso 1 1 calc R
C14 C 0.6828(3) 0.6138(3) 0.3328(2) 0.0205(7) Uani 1 1 d .
C15 C 0.7220(3) 0.6121(3) 0.2377(3) 0.0229(7) Uani 1 1 d .
H15 H 0.7814 0.6847 0.2367 0.027 Uiso 1 1 calc R
C16 C 0.6764(3) 0.5069(3) 0.1448(2) 0.0231(7) Uani 1 1 d .
C17 C 0.5855(3) 0.3988(3) 0.1463(2) 0.0225(7) Uani 1 1 d .
C18 C 0.5463(3) 0.3990(3) 0.2404(2) 0.0216(7) Uani 1 1 d .
H18 H 0.4854 0.3271 0.2407 0.026 Uiso 1 1 calc R
C19 C 0.5955(3) 0.5038(3) 0.3342(2) 0.0194(7) Uani 1 1 d .
C20 C 0.7263(3) 0.5093(3) 0.0454(3) 0.0313(8) Uani 1 1 d .
H20A H 0.7825 0.4441 0.0434 0.047 Uiso 1 1 calc R
H20B H 0.7804 0.5938 0.0560 0.047 Uiso 1 1 calc R
H20C H 0.6475 0.4917 -0.0259 0.047 Uiso 1 1 calc R
C21 C 0.5310(3) 0.2822(3) 0.0478(3) 0.0314(8) Uani 1 1 d .
H21A H 0.4634 0.2218 0.0597 0.047 Uiso 1 1 calc R
H21B H 0.6064 0.2404 0.0438 0.047 Uiso 1 1 calc R
H21C H 0.4883 0.3098 -0.0230 0.047 Uiso 1 1 calc R
C22 C 0.1995(3) 0.6314(3) 0.3386(3) 0.0285(8) Uani 1 1 d .
H22 H 0.2156 0.7196 0.3845 0.034 Uiso 1 1 calc R
C24 C 0.1378(4) 0.6373(4) 0.2133(3) 0.0407(9) Uani 1 1 d .
H24A H 0.2042 0.6904 0.1940 0.061 Uiso 1 1 calc R
H24B H 0.0555 0.6745 0.1994 0.061 Uiso 1 1 calc R
H24C H 0.1143 0.5507 0.1667 0.061 Uiso 1 1 calc R
C23 C 0.1069(3) 0.5422(3) 0.3755(3) 0.0352(8) Uani 1 1 d .
H23A H 0.0847 0.4562 0.3281 0.053 Uiso 1 1 calc R
H23B H 0.0227 0.5749 0.3671 0.053 Uiso 1 1 calc R
H23C H 0.1541 0.5388 0.4547 0.053 Uiso 1 1 calc R
C25 C 0.1126(3) 0.8093(4) 0.5712(3) 0.0355(8) Uani 1 1 d .
C26 C 0.1691(4) 0.7595(4) 0.6730(3) 0.0428(9) Uani 1 1 d .
H26A H 0.1673 0.6677 0.6519 0.064 Uiso 1 1 calc R
H26B H 0.1147 0.7732 0.7198 0.064 Uiso 1 1 calc R
H26C H 0.2634 0.8041 0.7157 0.064 Uiso 1 1 calc R
H4 H 0.318(4) 0.496(4) 0.344(3) 0.080 Uiso 1 1 d .

loop_
_atom_site_aniso_label
_atom_site_aniso_U_11
_atom_site_aniso_U_22
_atom_site_aniso_U_33
_atom_site_aniso_U_23
_atom_site_aniso_U_13
_atom_site_aniso_U_12
V1 0.0202(3) 0.0216(3) 0.0202(3) 0.0038(2) 0.0083(2) 0.0020(2)
N1 0.0144(13) 0.0235(14) 0.0189(13) 0.0035(11) 0.0051(11) 0.0013(10)
N2 0.0280(17) 0.057(2) 0.055(2) 0.0188(18) 0.0169(16) 0.0052(15)
O1 0.0258(12) 0.0256(12) 0.0272(12) 0.0047(10) 0.0121(10) 0.0062(9)
O2 0.0182(11) 0.0235(11) 0.0236(11) 0.0066(9) 0.0067(9) -0.0006(9)
O3 0.0209(11) 0.0226(11) 0.0189(11) 0.0038(9) 0.0103(9) -0.0001(9)
O4 0.0201(12) 0.0266(12) 0.0245(11) 0.0061(10) 0.0072(9) 0.0042(10)
C1 0.0195(17) 0.0266(17) 0.0207(16) 0.0030(14) 0.0078(14) 0.0047(13)
C2 0.0254(18) 0.0245(17) 0.0239(17) 0.0059(14) 0.0131(15) 0.0044(14)
C3 0.0209(17) 0.0336(19) 0.0194(16) 0.0036(14) 0.0078(14) 0.0068(14)
C4 0.0180(17) 0.0304(18) 0.0260(17) -0.0018(14) 0.0097(14) -0.0015(14)
C5 0.0270(18) 0.0249(17) 0.0238(17) 0.0044(14) 0.0116(15) 0.0029(14)
C6 0.0207(16) 0.0236(17) 0.0229(16) 0.0043(13) 0.0107(14) 0.0043(13)
C8 0.0237(18) 0.040(2) 0.0289(18) 0.0056(16) 0.0058(15) 0.0046(15)
C9 0.034(2) 0.038(2) 0.0295(19) 0.0049(16) 0.0116(16) -0.0049(16)
C7 0.0265(18) 0.0201(16) 0.0258(17) 0.0039(13) 0.0108(14) 0.0015(13)
C10 0.0204(17) 0.0246(17) 0.0221(16) 0.0029(13) 0.0062(14) 0.0042(13)
C11 0.0302(19) 0.0305(19) 0.0275(18) 0.0105(15) 0.0090(15) 0.0019(15)
C12 0.033(2) 0.036(2) 0.0250(17) 0.0083(15) 0.0083(15) 0.0079(16)
C13 0.0137(15) 0.0239(16) 0.0232(16) 0.0066(13) 0.0069(13) 0.0016(12)
C14 0.0179(16) 0.0239(16) 0.0212(16) 0.0070(13) 0.0077(13) 0.0051(13)
C15 0.0194(16) 0.0258(17) 0.0276(17) 0.0105(14) 0.0115(14) 0.0054(13)
C16 0.0219(17) 0.0322(18) 0.0195(16) 0.0083(14) 0.0091(14) 0.0128(14)
C17 0.0220(17) 0.0241(17) 0.0188(16) 0.0023(13) 0.0047(13) 0.0063(13)
C18 0.0173(16) 0.0264(17) 0.0202(16) 0.0067(13) 0.0053(13) 0.0036(13)
C19 0.0162(15) 0.0247(17) 0.0178(15) 0.0054(13) 0.0056(13) 0.0070(13)
C20 0.0329(19) 0.038(2) 0.0275(18) 0.0076(15) 0.0165(16) 0.0070(16)
C21 0.0311(19) 0.036(2) 0.0260(18) 0.0029(15) 0.0109(15) 0.0080(16)
C22 0.0205(17) 0.0335(19) 0.0326(19) 0.0086(15) 0.0087(15) 0.0109(15)
C24 0.031(2) 0.048(2) 0.039(2) 0.0127(18) 0.0053(17) 0.0122(17)
C23 0.0208(18) 0.036(2) 0.047(2) 0.0070(17) 0.0116(16) 0.0045(15)
C25 0.0233(19) 0.043(2) 0.043(2) 0.0086(18) 0.0159(17) 0.0037(16)
C26 0.040(2) 0.055(2) 0.043(2) 0.019(2) 0.0221(19) 0.0158(19)

loop_
_atom_type_symbol
_atom_type_description
_atom_type_scat_dispersion_real
_atom_type_scat_dispersion_imag
_atom_type_scat_source
C C 0.0033 0.0016 'International Tables Vol C Tables 4.2.6.8 and 6.1.1.4'
H H 0.0000 0.0000 'International Tables Vol C Tables 4.2.6.8 and 6.1.1.4'
N N 0.0061 0.0033 'International Tables Vol C Tables 4.2.6.8 and 6.1.1.4'
O O 0.0106 0.0060 'International Tables Vol C Tables 4.2.6.8 and 6.1.1.4'
V V 0.3005 0.5294 'International Tables Vol C Tables 4.2.6.8 and 6.1.1.4'

loop_
_geom_angle_atom_site_label_1
_geom_angle_atom_site_label_2
_geom_angle_atom_site_label_3
_geom_angle
_geom_angle_site_symmetry_1
_geom_angle_site_symmetry_3
O1 V1 O2 104.67(10) . .
O1 V1 O3 104.28(9) . 2_666
O2 V1 O3 85.44(8) . 2_666
O1 V1 O3 164.96(9) . .
O2 V1 O3 90.37(8) . .
O3 V1 O3 76.46(8) 2_666 .
O1 V1 O4 90.12(9) . .
O2 V1 O4 164.49(8) . .
O3 V1 O4 86.40(8) 2_666 .
O3 V1 O4 74.89(8) . .
O1 V1 N1 94.36(10) . .
O2 V1 N1 87.57(9) . .
O3 V1 N1 161.20(9) 2_666 .
O3 V1 N1 86.16(8) . .
O4 V1 N1 96.06(8) . .
C7 N1 C13 108.2(2) . .
C7 N1 C10 109.2(2) . .
C13 N1 C10 111.2(2) . .
C7 N1 V1 107.12(17) . .
C13 N1 V1 112.50(17) . .
C10 N1 V1 108.47(17) . .
C1 O2 V1 130.24(18) . .
C19 O3 V1 126.22(17) . 2_666
C19 O3 V1 126.60(17) . .
V1 O3 V1 103.54(8) 2_666 .
C22 O4 V1 123.88(18) . .
O2 C1 C2 118.2(3) . .
O2 C1 C6 122.8(3) . .
C2 C1 C6 118.9(3) . .
C1 C2 C3 122.7(3) . .
C2 C3 C4 118.4(3) . .
C2 C3 C8 120.1(3) . .
C4 C3 C8 121.4(3) . .
C5 C4 C3 118.4(3) . .
C5 C4 C9 121.2(3) . .
C3 C4 C9 120.4(3) . .
C4 C5 C6 123.6(3) . .
C1 C6 C5 117.9(3) . .
C1 C6 C7 123.7(3) . .
C5 C6 C7 118.4(3) . .
N1 C7 C6 115.5(2) . .
N1 C10 C11 118.2(2) . .
C10 C11 C12 110.3(3) . .
C14 C13 N1 114.2(2) . .
C19 C14 C15 118.1(3) . .
C19 C14 C13 120.5(3) . .
C15 C14 C13 121.4(3) . .
C16 C15 C14 122.9(3) . .
C15 C16 C17 118.1(3) . .
C15 C16 C20 120.3(3) . .
C17 C16 C20 121.5(3) . .
C18 C17 C16 119.6(3) . .
C18 C17 C21 119.5(3) . .
C16 C17 C21 120.8(3) . .
C17 C18 C19 121.6(3) . .
O3 C19 C18 122.2(3) . .
O3 C19 C14 118.2(2) . .
C18 C19 C14 119.6(3) . .
O4 C22 C23 110.3(3) . .
O4 C22 C24 109.0(3) . .
C23 C22 C24 113.5(3) . .
N2 C25 C26 178.5(4) . .

loop_
_geom_bond_atom_site_label_1
_geom_bond_atom_site_label_2
_geom_bond_distance
_geom_bond_site_symmetry_2
V1 O1 1.601(2) .
V1 O2 1.928(2) .
V1 O3 2.004(2) 2_666
V1 O3 2.131(2) .
V1 O4 2.152(2) .
V1 N1 2.164(2) .
N1 C7 1.496(4) .
N1 C13 1.497(3) .
N1 C10 1.501(4) .
N2 C25 1.150(4) .
O2 C1 1.345(3) .
O3 C19 1.367(3) .
O3 V1 2.004(2) 2_666
O4 C22 1.459(4) .
C1 C2 1.393(4) .
C1 C6 1.396(4) .
C2 C3 1.391(4) .
C3 C4 1.406(4) .
C3 C8 1.497(4) .
C4 C5 1.380(4) .
C4 C9 1.507(4) .
C5 C6 1.393(4) .
C6 C7 1.505(4) .
C10 C11 1.510(4) .
C11 C12 1.521(4) .
C13 C14 1.491(4) .
C14 C19 1.393(4) .
C14 C15 1.397(4) .
C15 C16 1.387(4) .
C16 C17 1.400(4) .
C16 C20 1.521(4) .
C17 C18 1.387(4) .
C17 C21 1.502(4) .
C18 C19 1.389(4) .
C22 C23 1.506(4) .
C22 C24 1.504(4) .
C25 C26 1.429(5) .
